data_4312585
loop_
_publ_author_name
'Booyong S. Lim'
'Antti Rahtu'
'Jin-Seong Park'
'Roy G. Gordon'

_publ_section_title
;
 Synthesis and Characterization of Volatile, Thermally Stable, Reactive
 Transition Metal Amidinates
;
_journal_name_full 'Inorganic Chemistry'
_journal_page_first 7951
_journal_page_last 7958
_journal_paper_doi 10.1021/ic0345424
_journal_volume 42
_journal_year 2003
_chemical_formula_sum 'C18 H37.5 La0.5 N3'
_chemical_formula_weight 365.47
_chemical_name_systematic
; 
 ? 
;
_space_group_IT_number 15
_symmetry_cell_setting monoclinic
_symmetry_space_group_name_Hall '-C 2yc'
_symmetry_space_group_name_H-M 'C 1 2/c 1'
_atom_sites_solution_hydrogens geom
_atom_sites_solution_primary direct
_atom_sites_solution_secondary difmap
_audit_creation_method SHELXL-97
_cell_angle_alpha 90.00
_cell_angle_beta 118.604(8)
_cell_angle_gamma 90.00
_cell_formula_units_Z 16
_cell_length_a 38.22(2)
_cell_length_b 11.840(6)
_cell_length_c 21.011(11)
_cell_measurement_temperature 293(2)
_cell_volume 8348(8)
_computing_structure_refinement 'SHELXL-97 (Sheldrick, 1997)'
_computing_structure_solution 'SHELXS-97 (Sheldrick, 1990)'
_diffrn_ambient_temperature 293(2)
_diffrn_measured_fraction_theta_full 0.995
_diffrn_measured_fraction_theta_max 0.995
_diffrn_radiation_monochromator graphite
_diffrn_radiation_source 'fine-focus sealed tube'
_diffrn_radiation_type MoK\a
_diffrn_radiation_wavelength 0.71073
_diffrn_reflns_av_R_equivalents 0.0257
_diffrn_reflns_av_sigmaI/netI 0.0236
_diffrn_reflns_limit_h_max 50
_diffrn_reflns_limit_h_min -50
_diffrn_reflns_limit_k_max 7
_diffrn_reflns_limit_k_min -15
_diffrn_reflns_limit_l_max 28
_diffrn_reflns_limit_l_min -27
_diffrn_reflns_number 29878
_diffrn_reflns_theta_full 28.41
_diffrn_reflns_theta_max 28.41
_diffrn_reflns_theta_min 1.82
_exptl_absorpt_coefficient_mu 1.052
_exptl_crystal_density_diffrn 1.163
_exptl_crystal_density_method 'not measured'
_exptl_crystal_F_000 3120
_refine_diff_density_max 0.850
_refine_diff_density_min -0.612
_refine_diff_density_rms 0.071
_refine_ls_extinction_method none
_refine_ls_goodness_of_fit_ref 1.053
_refine_ls_hydrogen_treatment mixed
_refine_ls_matrix_type full
_refine_ls_number_parameters 386
_refine_ls_number_reflns 10438
_refine_ls_number_restraints 0
_refine_ls_restrained_S_all 1.053
_refine_ls_R_factor_all 0.0407
_refine_ls_R_factor_gt 0.0319
_refine_ls_shift/su_max 0.001
_refine_ls_shift/su_mean 0.000
_refine_ls_structure_factor_coef Fsqd
_refine_ls_weighting_details 'calc w=1/[\s^2^(Fo^2^)+(0.0584P)^2^+4.3404P] where P=(Fo^2^+2Fc^2^)/3'
_refine_ls_weighting_scheme calc
_refine_ls_wR_factor_gt 0.0913
_refine_ls_wR_factor_ref 0.0963
_reflns_number_gt 8580
_reflns_number_total 10438
_reflns_threshold_expression >2sigma(I)
_cod_data_source_file ic0345424si20030519_012930_7.cif
_cod_data_source_block '[La(iPr-tBuAMD)3],9b'
_cod_original_cell_volume 8347(8)
_cod_original_formula_sum 'C18 H37.50 La0.50 N3'
_cod_database_code 4312585

loop_
_symmetry_equiv_pos_as_xyz
'x, y, z'
'-x, y, -z+1/2'
'x+1/2, y+1/2, z'
'-x+1/2, y+1/2, -z+1/2'
'-x, -y, -z'
'x, -y, z-1/2'
'-x+1/2, -y+1/2, -z'
'x+1/2, -y+1/2, z-1/2'

loop_
_atom_site_label
_atom_site_type_symbol
_atom_site_fract_x
_atom_site_fract_y
_atom_site_fract_z
_atom_site_U_iso_or_equiv
_atom_site_adp_type
_atom_site_occupancy
_atom_site_symmetry_multiplicity
_atom_site_calc_flag
_atom_site_refinement_flags
_atom_site_disorder_assembly
_atom_site_disorder_group
La1 La 0.141582(3) 0.520997(12) 0.037784(6) 0.03677(6) Uani 1 1 d . . .
N1 N 0.21220(6) 0.51809(19) 0.14070(11) 0.0463(5) Uani 1 1 d . . .
N2 N 0.20497(6) 0.53394(19) 0.03041(11) 0.0468(5) Uani 1 1 d . . .
N3 N 0.12761(6) 0.30892(19) 0.01261(11) 0.0476(5) Uani 1 1 d . . .
N4 N 0.09159(6) 0.42719(18) -0.07599(9) 0.0430(4) Uani 1 1 d . . .
N5 N 0.10005(6) 0.59454(18) 0.09343(11) 0.0449(4) Uani 1 1 d . . .
N6 N 0.12228(6) 0.72239(18) 0.04538(11) 0.0464(5) Uani 1 1 d . A .
C1 C 0.23063(7) 0.5321(2) 0.10110(14) 0.0454(5) Uani 1 1 d . . .
C2 C 0.27677(8) 0.5483(3) 0.13734(17) 0.0679(9) Uani 1 1 d . . .
C3 C 0.29437(10) 0.5617(5) 0.0865(2) 0.1078(16) Uani 1 1 d . . .
H3A H 0.2893 0.4946 0.0577 0.162 Uiso 1 1 calc R . .
H3B H 0.3226 0.5734 0.1144 0.162 Uiso 1 1 calc R . .
H3C H 0.2823 0.6254 0.0554 0.162 Uiso 1 1 calc R . .
C4 C 0.28780(11) 0.6587(4) 0.1802(2) 0.0969(14) Uani 1 1 d . . .
H4A H 0.3161 0.6695 0.2029 0.145 Uiso 1 1 calc R . .
H4B H 0.2795 0.6556 0.2166 0.145 Uiso 1 1 calc R . .
H4C H 0.2747 0.7206 0.1479 0.145 Uiso 1 1 calc R . .
C5 C 0.29748(11) 0.4473(5) 0.1849(3) 0.1087(16) Uani 1 1 d . . .
H5A H 0.2899 0.3800 0.1559 0.163 Uiso 1 1 calc R . .
H5B H 0.2898 0.4409 0.2221 0.163 Uiso 1 1 calc R . .
H5C H 0.3258 0.4572 0.2068 0.163 Uiso 1 1 calc R . .
C6 C 0.21216(9) 0.5203(3) -0.03155(16) 0.0563(7) Uani 1 1 d . . .
H6A H 0.2352 0.5656 -0.0244 0.068 Uiso 1 1 calc R . .
C7 C 0.21912(16) 0.3985(4) -0.0414(2) 0.1085(15) Uani 1 1 d . . .
H7A H 0.2425 0.3722 0.0007 0.163 Uiso 1 1 calc R . .
H7B H 0.2228 0.3907 -0.0833 0.163 Uiso 1 1 calc R . .
H7C H 0.1965 0.3546 -0.0480 0.163 Uiso 1 1 calc R . .
C8 C 0.17507(11) 0.5592(5) -0.09960(18) 0.0949(13) Uani 1 1 d . . .
H8A H 0.1704 0.6377 -0.0951 0.142 Uiso 1 1 calc R . .
H8B H 0.1525 0.5157 -0.1055 0.142 Uiso 1 1 calc R . .
H8C H 0.1790 0.5487 -0.1411 0.142 Uiso 1 1 calc R . .
C9 C 0.22807(8) 0.5310(3) 0.21897(14) 0.0567(7) Uani 1 1 d . . .
H9A H 0.2570 0.5421 0.2421 0.068 Uiso 1 1 calc R . .
C10 C 0.21893(11) 0.4245(3) 0.24875(17) 0.0766(10) Uani 1 1 d . . .
H10A H 0.2311 0.3607 0.2389 0.115 Uiso 1 1 calc R . .
H10B H 0.1906 0.4135 0.2260 0.115 Uiso 1 1 calc R . .
H10C H 0.2293 0.4320 0.3001 0.115 Uiso 1 1 calc R . .
C11 C 0.20912(9) 0.6308(3) 0.23460(15) 0.0670(8) Uani 1 1 d . . .
H11A H 0.2151 0.6982 0.2163 0.100 Uiso 1 1 calc R . .
H11B H 0.2194 0.6377 0.2860 0.100 Uiso 1 1 calc R . .
H11C H 0.1808 0.6203 0.2115 0.100 Uiso 1 1 calc R . .
C12 C 0.10162(7) 0.3193(2) -0.05739(12) 0.0427(5) Uani 1 1 d . . .
C13 C 0.08686(8) 0.2166(3) -0.10972(15) 0.0556(6) Uani 1 1 d . . .
C14 C 0.05805(12) 0.2430(3) -0.18960(16) 0.0829(11) Uani 1 1 d . . .
H14A H 0.0343 0.2770 -0.1935 0.124 Uiso 1 1 calc R . .
H14B H 0.0513 0.1743 -0.2172 0.124 Uiso 1 1 calc R . .
H14C H 0.0706 0.2942 -0.2080 0.124 Uiso 1 1 calc R . .
C15 C 0.12302(12) 0.1620(3) -0.1115(2) 0.0834(11) Uani 1 1 d . . .
H15A H 0.1143 0.0985 -0.1438 0.125 Uiso 1 1 calc R . .
H15B H 0.1418 0.1373 -0.0637 0.125 Uiso 1 1 calc R . .
H15C H 0.1354 0.2164 -0.1282 0.125 Uiso 1 1 calc R . .
C16 C 0.06506(10) 0.1331(3) -0.08444(18) 0.0723(8) Uani 1 1 d . . .
H16A H 0.0427 0.1701 -0.0846 0.108 Uiso 1 1 calc R . .
H16B H 0.0830 0.1077 -0.0362 0.108 Uiso 1 1 calc R . .
H16C H 0.0559 0.0695 -0.1167 0.108 Uiso 1 1 calc R . .
C17 C 0.14699(8) 0.2054(3) 0.05199(17) 0.0628(8) Uani 1 1 d . . .
H17A H 0.1371 0.1411 0.0186 0.075 Uiso 1 1 calc R . .
C18 C 0.13660(12) 0.1881(3) 0.11269(18) 0.0876(12) Uani 1 1 d . . .
H18A H 0.1082 0.1809 0.0925 0.131 Uiso 1 1 calc R . .
H18B H 0.1457 0.2517 0.1449 0.131 Uiso 1 1 calc R . .
H18C H 0.1493 0.1206 0.1390 0.131 Uiso 1 1 calc R . .
C19 C 0.19155(10) 0.2155(3) 0.0815(2) 0.0879(12) Uani 1 1 d . . .
H19A H 0.1973 0.2243 0.0420 0.132 Uiso 1 1 calc R . .
H19B H 0.2044 0.1486 0.1083 0.132 Uiso 1 1 calc R . .
H19C H 0.2013 0.2801 0.1129 0.132 Uiso 1 1 calc R . .
C20 C 0.05719(8) 0.4729(3) -0.13886(14) 0.0529(6) Uani 1 1 d . . .
H20A H 0.0549 0.4374 -0.1828 0.063 Uiso 1 1 calc R . .
C21 C 0.06394(11) 0.5994(3) -0.14128(18) 0.0814(10) Uani 1 1 d . . .
H21A H 0.0881 0.6117 -0.1437 0.122 Uiso 1 1 calc R . .
H21B H 0.0660 0.6345 -0.0984 0.122 Uiso 1 1 calc R . .
H21C H 0.0419 0.6316 -0.1833 0.122 Uiso 1 1 calc R . .
C22 C 0.01907(9) 0.4545(4) -0.13555(19) 0.0818(11) Uani 1 1 d . . .
H22A H 0.0145 0.3750 -0.1344 0.123 Uiso 1 1 calc R . .
H22B H -0.0028 0.4875 -0.1775 0.123 Uiso 1 1 calc R . .
H22C H 0.0212 0.4893 -0.0926 0.123 Uiso 1 1 calc R . .
C23 C 0.09794(7) 0.7016(2) 0.07273(12) 0.0431(5) Uani 1 1 d . A .
C24 C 0.06944(11) 0.7905(3) 0.07734(19) 0.0698(9) Uani 1 1 d . . .
C25 C 0.05844(16) 0.8873(5) 0.0300(4) 0.153(3) Uani 1 1 d . A .
H25A H 0.0378 0.8664 -0.0174 0.230 Uiso 1 1 calc R . .
H25B H 0.0813 0.9137 0.0267 0.230 Uiso 1 1 calc R . .
H25C H 0.0489 0.9463 0.0491 0.230 Uiso 1 1 calc R . .
C26 C 0.0709(2) 0.7953(6) 0.1484(4) 0.0917(17) Uani 0.649(3) 1 d P A 1
H26A H 0.0494 0.7516 0.1470 0.138 Uiso 0.649(3) 1 calc PR A 1
H26B H 0.0684 0.8724 0.1599 0.138 Uiso 0.649(3) 1 calc PR A 1
H26C H 0.0958 0.7653 0.1847 0.138 Uiso 0.649(3) 1 calc PR A 1
C27 C 0.02377(15) 0.7343(5) 0.0209(3) 0.0810(13) Uani 0.649(3) 1 d P A 1
H27A H 0.0258 0.6859 -0.0138 0.121 Uiso 0.649(3) 1 calc PR A 1
H27B H 0.0052 0.7941 -0.0039 0.121 Uiso 0.649(3) 1 calc PR A 1
H27C H 0.0146 0.6913 0.0488 0.121 Uiso 0.649(3) 1 calc PR A 1
C32 C 0.12170(17) 0.8450(5) -0.0488(3) 0.0745(13) Uani 0.649(3) 1 d P A 1
H32A H 0.0931 0.8423 -0.0753 0.112 Uiso 0.649(3) 1 calc PR A 1
H32B H 0.1325 0.7847 -0.0646 0.112 Uiso 0.649(3) 1 calc PR A 1
H32C H 0.1308 0.9161 -0.0572 0.112 Uiso 0.649(3) 1 calc PR A 1
C33 C 0.18173(16) 0.8357(5) 0.0730(3) 0.0815(15) Uani 0.649(3) 1 d P A 1
H33A H 0.1911 0.8296 0.1242 0.122 Uiso 0.649(3) 1 calc PR A 1
H33B H 0.1906 0.9058 0.0628 0.122 Uiso 0.649(3) 1 calc PR A 1
H33C H 0.1921 0.7740 0.0574 0.122 Uiso 0.649(3) 1 calc PR A 1
C26A C 0.1041(4) 0.8741(10) 0.1458(6) 0.0917(17) Uani 0.351(3) 1 d P A 2
H26D H 0.1296 0.8648 0.1482 0.138 Uiso 0.351(3) 1 calc PR A 2
H26E H 0.1058 0.8521 0.1912 0.138 Uiso 0.351(3) 1 calc PR A 2
H26F H 0.0961 0.9518 0.1361 0.138 Uiso 0.351(3) 1 calc PR A 2
C27A C 0.0415(3) 0.7618(11) 0.1012(6) 0.0810(13) Uani 0.351(3) 1 d P A 2
H27D H 0.0205 0.7168 0.0649 0.121 Uiso 0.351(3) 1 calc PR A 2
H27E H 0.0304 0.8295 0.1093 0.121 Uiso 0.351(3) 1 calc PR A 2
H27F H 0.0547 0.7196 0.1456 0.121 Uiso 0.351(3) 1 calc PR A 2
C33A C 0.1641(3) 0.8815(9) 0.1034(6) 0.0815(15) Uani 0.351(3) 1 d P A 2
H33D H 0.1496 0.9187 0.1241 0.122 Uiso 0.351(3) 1 calc PR A 2
H33E H 0.1809 0.9351 0.0967 0.122 Uiso 0.351(3) 1 calc PR A 2
H33F H 0.1802 0.8226 0.1354 0.122 Uiso 0.351(3) 1 calc PR A 2
C32A C 0.1485(3) 0.8128(9) -0.0215(6) 0.0745(13) Uani 0.351(3) 1 d P A 2
H32D H 0.1257 0.8031 -0.0683 0.112 Uiso 0.351(3) 1 calc PR A 2
H32E H 0.1648 0.7462 -0.0090 0.112 Uiso 0.351(3) 1 calc PR A 2
H32F H 0.1637 0.8767 -0.0226 0.112 Uiso 0.351(3) 1 calc PR A 2
C28 C 0.07661(9) 0.5357(2) 0.12109(16) 0.0508(6) Uani 1 1 d . . .
H28A H 0.0538 0.5829 0.1133 0.061 Uiso 1 1 calc R . .
C29 C 0.06159(16) 0.4273(4) 0.0805(3) 0.1151(19) Uani 1 1 d . . .
H29A H 0.0454 0.4431 0.0298 0.173 Uiso 1 1 calc R . .
H29B H 0.0460 0.3881 0.0982 0.173 Uiso 1 1 calc R . .
H29C H 0.0838 0.3811 0.0874 0.173 Uiso 1 1 calc R . .
C30 C 0.10172(13) 0.5143(4) 0.2005(2) 0.1035(16) Uani 1 1 d . . .
H30A H 0.1108 0.5849 0.2255 0.155 Uiso 1 1 calc R . .
H30B H 0.1242 0.4687 0.2085 0.155 Uiso 1 1 calc R . .
H30C H 0.0862 0.4755 0.2185 0.155 Uiso 1 1 calc R . .
C31 C 0.13551(9) 0.8317(3) 0.03213(16) 0.0563(7) Uani 1 1 d . . .
C1S C 0.01691(17) 0.1206(6) 0.2508(4) 0.161(3) Uiso 1 1 d . . .
H1SA H 0.0285 0.1881 0.2781 0.193 Uiso 1 1 d R . .
H1SC H 0.0299 0.0600 0.2843 0.193 Uiso 1 1 d R . .
C2S C 0.0746(3) 0.1335(8) 0.2243(5) 0.208(3) Uiso 1 1 d . . .
H2SA H 0.0823 0.1271 0.1871 0.312 Uiso 1 1 d R . .
H2SB H 0.0812 0.2075 0.2454 0.312 Uiso 1 1 d R . .
H2SC H 0.0885 0.0778 0.2611 0.312 Uiso 1 1 d R . .
C3S C 0.0328(3) 0.1252(10) 0.2038(5) 0.223(4) Uiso 1 1 d . . .
H3SA H 0.0198 0.1799 0.1659 0.267 Uiso 1 1 d R . .
H3SC H 0.0269 0.0521 0.1813 0.267 Uiso 1 1 d R . .

loop_
_atom_site_aniso_label
_atom_site_aniso_U_11
_atom_site_aniso_U_22
_atom_site_aniso_U_33
_atom_site_aniso_U_23
_atom_site_aniso_U_13
_atom_site_aniso_U_12
La1 0.03391(8) 0.04422(9) 0.03417(8) -0.00158(5) 0.01790(5) 0.00005(5)
N1 0.0344(9) 0.0686(14) 0.0359(9) -0.0014(9) 0.0168(8) -0.0026(9)
N2 0.0429(10) 0.0639(15) 0.0434(10) -0.0074(9) 0.0285(9) -0.0054(9)
N3 0.0458(10) 0.0434(12) 0.0442(10) 0.0055(9) 0.0141(8) -0.0010(9)
N4 0.0425(9) 0.0465(12) 0.0338(9) -0.0005(8) 0.0133(7) 0.0029(9)
N5 0.0500(10) 0.0493(12) 0.0489(10) 0.0039(9) 0.0346(9) 0.0012(9)
N6 0.0557(12) 0.0410(11) 0.0551(11) 0.0016(9) 0.0366(10) 0.0000(9)
C1 0.0380(11) 0.0555(16) 0.0475(12) -0.0070(10) 0.0244(10) -0.0035(10)
C2 0.0390(13) 0.109(3) 0.0598(16) -0.0114(17) 0.0273(12) -0.0094(15)
C3 0.0495(18) 0.202(5) 0.085(2) -0.032(3) 0.0423(18) -0.027(3)
C4 0.069(2) 0.148(4) 0.080(2) -0.038(2) 0.0411(18) -0.053(2)
C5 0.0516(19) 0.165(5) 0.101(3) 0.023(3) 0.030(2) 0.033(3)
C6 0.0555(15) 0.077(2) 0.0518(15) -0.0097(13) 0.0378(13) -0.0071(13)
C7 0.157(4) 0.101(3) 0.101(3) -0.026(3) 0.089(3) 0.007(3)
C8 0.079(2) 0.166(4) 0.0486(17) 0.002(2) 0.0373(16) 0.006(3)
C9 0.0389(12) 0.092(2) 0.0360(12) -0.0011(12) 0.0155(10) -0.0032(12)
C10 0.086(2) 0.093(3) 0.0566(17) 0.0209(18) 0.0391(16) 0.019(2)
C11 0.0713(18) 0.085(2) 0.0460(14) -0.0149(14) 0.0288(13) -0.0113(17)
C12 0.0393(11) 0.0475(14) 0.0426(11) -0.0032(10) 0.0207(9) -0.0038(10)
C13 0.0598(15) 0.0511(16) 0.0536(14) -0.0116(12) 0.0253(12) -0.0042(12)
C14 0.111(3) 0.072(2) 0.0509(16) -0.0228(15) 0.0268(17) -0.009(2)
C15 0.098(3) 0.068(2) 0.105(3) -0.029(2) 0.065(2) -0.0016(19)
C16 0.0665(18) 0.063(2) 0.079(2) -0.0120(16) 0.0284(16) -0.0195(15)
C17 0.0593(17) 0.0436(16) 0.0655(17) 0.0076(13) 0.0137(13) -0.0010(12)
C18 0.093(2) 0.081(3) 0.068(2) 0.0325(18) 0.0219(18) -0.007(2)
C19 0.0564(18) 0.065(2) 0.105(3) 0.0175(19) 0.0087(17) 0.0105(16)
C20 0.0488(14) 0.0647(18) 0.0348(11) -0.0015(11) 0.0116(10) 0.0060(12)
C21 0.078(2) 0.072(2) 0.0657(19) 0.0180(17) 0.0115(16) 0.0169(18)
C22 0.0467(16) 0.124(3) 0.0653(19) -0.001(2) 0.0191(14) 0.0123(18)
C23 0.0476(12) 0.0462(14) 0.0403(11) -0.0023(10) 0.0249(10) 0.0004(10)
C24 0.093(2) 0.0594(19) 0.086(2) 0.0100(16) 0.067(2) 0.0219(17)
C25 0.147(4) 0.151(5) 0.235(6) 0.121(5) 0.150(5) 0.101(4)
C26 0.125(5) 0.083(4) 0.102(4) -0.016(3) 0.083(4) 0.014(3)
C27 0.063(3) 0.091(4) 0.094(3) 0.010(3) 0.041(2) 0.017(2)
C32 0.084(3) 0.067(3) 0.081(3) 0.023(2) 0.047(3) -0.004(3)
C33 0.069(3) 0.065(3) 0.107(4) 0.015(3) 0.040(3) -0.016(2)
C26A 0.125(5) 0.083(4) 0.102(4) -0.016(3) 0.083(4) 0.014(3)
C27A 0.063(3) 0.091(4) 0.094(3) 0.010(3) 0.041(2) 0.017(2)
C33A 0.069(3) 0.065(3) 0.107(4) 0.015(3) 0.040(3) -0.016(2)
C32A 0.084(3) 0.067(3) 0.081(3) 0.023(2) 0.047(3) -0.004(3)
C28 0.0530(14) 0.0577(18) 0.0575(15) 0.0075(12) 0.0391(13) 0.0026(11)
C29 0.180(5) 0.082(3) 0.158(4) -0.037(3) 0.141(4) -0.058(3)
C30 0.080(3) 0.173(5) 0.066(2) 0.039(2) 0.042(2) -0.014(3)
C31 0.0698(17) 0.0393(15) 0.0742(18) 0.0053(12) 0.0460(15) -0.0038(12)

loop_
_atom_type_symbol
_atom_type_description
_atom_type_scat_dispersion_real
_atom_type_scat_dispersion_imag
_atom_type_scat_source
C C 0.0033 0.0016 'International Tables Vol C Tables 4.2.6.8 and 6.1.1.4'
H H 0.0000 0.0000 'International Tables Vol C Tables 4.2.6.8 and 6.1.1.4'
N N 0.0061 0.0033 'International Tables Vol C Tables 4.2.6.8 and 6.1.1.4'
La La -0.2871 2.4523 'International Tables Vol C Tables 4.2.6.8 and 6.1.1.4'

loop_
_geom_angle_atom_site_label_1
_geom_angle_atom_site_label_2
_geom_angle_atom_site_label_3
_geom_angle
_geom_angle_site_symmetry_1
_geom_angle_site_symmetry_3
_geom_angle_publ_flag
N4 La1 N2 106.72(7) . . ?
N4 La1 N6 111.61(7) . . ?
N2 La1 N6 105.47(7) . . ?
N4 La1 N1 145.98(7) . . ?
N2 La1 N1 52.03(8) . . ?
N6 La1 N1 100.59(7) . . ?
N4 La1 N5 103.50(8) . . ?
N2 La1 N5 147.71(7) . . ?
N6 La1 N5 51.64(6) . . ?
N1 La1 N5 104.98(8) . . ?
N4 La1 N3 51.63(7) . . ?
N2 La1 N3 99.15(7) . . ?
N6 La1 N3 153.94(7) . . ?
N1 La1 N3 101.22(7) . . ?
N5 La1 N3 108.45(7) . . ?
N4 La1 C1 128.97(7) . . ?
N2 La1 C1 25.99(7) . . ?
N6 La1 C1 103.54(7) . . ?
N1 La1 C1 26.08(7) . . ?
N5 La1 C1 127.40(7) . . ?
N3 La1 C1 102.33(7) . . ?
N4 La1 C23 106.87(7) . . ?
N2 La1 C23 129.55(7) . . ?
N6 La1 C23 25.94(6) . . ?
N1 La1 C23 106.90(7) . . ?
N5 La1 C23 25.97(7) . . ?
N3 La1 C23 131.26(7) . . ?
C1 La1 C23 120.20(7) . . ?
N4 La1 C12 25.91(7) . . ?
N2 La1 C12 101.83(7) . . ?
N6 La1 C12 135.97(7) . . ?
N1 La1 C12 123.44(7) . . ?
N5 La1 C12 110.33(7) . . ?
N3 La1 C12 25.96(6) . . ?
C1 La1 C12 115.75(7) . . ?
C23 La1 C12 124.03(7) . . ?
C1 N1 C9 129.0(2) . . ?
C1 N1 La1 97.55(16) . . ?
C9 N1 La1 131.24(16) . . ?
C1 N2 C6 129.7(2) . . ?
C1 N2 La1 98.49(15) . . ?
C6 N2 La1 130.35(17) . . ?
C12 N3 C17 127.6(2) . . ?
C12 N3 La1 96.24(15) . . ?
C17 N3 La1 134.58(17) . . ?
C12 N4 C20 129.1(2) . . ?
C12 N4 La1 99.45(14) . . ?
C20 N4 La1 130.61(17) . . ?
C23 N5 C28 129.3(2) . . ?
C23 N5 La1 97.45(14) . . ?
C28 N5 La1 131.28(17) . . ?
C23 N6 C31 128.5(2) . . ?
C23 N6 La1 97.95(16) . . ?
C31 N6 La1 133.25(16) . . ?
N2 C1 N1 111.8(2) . . ?
N2 C1 C2 126.7(2) . . ?
N1 C1 C2 121.4(2) . . ?
N2 C1 La1 55.53(12) . . ?
N1 C1 La1 56.37(13) . . ?
C2 C1 La1 174.8(2) . . ?
C5 C2 C3 106.2(3) . . ?
C5 C2 C4 112.2(3) . . ?
C3 C2 C4 103.5(3) . . ?
C5 C2 C1 109.6(3) . . ?
C3 C2 C1 116.5(3) . . ?
C4 C2 C1 108.7(3) . . ?
N2 C6 C7 110.6(3) . . ?
N2 C6 C8 108.4(2) . . ?
C7 C6 C8 107.9(3) . . ?
N1 C9 C11 110.1(2) . . ?
N1 C9 C10 108.8(3) . . ?
C11 C9 C10 109.4(3) . . ?
N3 C12 N4 111.7(2) . . ?
N3 C12 C13 122.4(2) . . ?
N4 C12 C13 125.8(2) . . ?
N3 C12 La1 57.80(13) . . ?
N4 C12 La1 54.64(12) . . ?
C13 C12 La1 170.28(17) . . ?
C14 C13 C16 106.5(3) . . ?
C14 C13 C15 103.9(3) . . ?
C16 C13 C15 112.2(3) . . ?
C14 C13 C12 116.2(3) . . ?
C16 C13 C12 109.4(2) . . ?
C15 C13 C12 108.6(2) . . ?
N3 C17 C19 109.3(3) . . ?
N3 C17 C18 108.8(3) . . ?
C19 C17 C18 111.2(3) . . ?
N4 C20 C22 112.3(3) . . ?
N4 C20 C21 107.6(2) . . ?
C22 C20 C21 109.0(3) . . ?
N6 C23 N5 111.9(2) . . ?
N6 C23 C24 123.9(2) . . ?
N5 C23 C24 124.1(2) . . ?
N6 C23 La1 56.11(13) . . ?
N5 C23 La1 56.58(12) . . ?
C24 C23 La1 170.05(19) . . ?
C27A C24 C25 114.4(5) . . ?
C27A C24 C26 47.1(5) . . ?
C25 C24 C26 121.8(4) . . ?
C27A C24 C23 121.9(5) . . ?
C25 C24 C23 118.6(3) . . ?
C26 C24 C23 113.8(3) . . ?
C27A C24 C27 57.3(5) . . ?
C25 C24 C27 88.1(4) . . ?
C26 C24 C27 104.4(4) . . ?
C23 C24 C27 101.9(3) . . ?
C27A C24 C26A 104.4(6) . . ?
C25 C24 C26A 88.5(5) . . ?
C26 C24 C26A 59.3(5) . . ?
C23 C24 C26A 99.2(4) . . ?
C27 C24 C26A 157.5(4) . . ?
N5 C28 C29 108.9(2) . . ?
N5 C28 C30 109.7(3) . . ?
C29 C28 C30 110.9(4) . . ?
C32A C31 N6 106.8(5) . . ?
C32A C31 C33A 118.9(7) . . ?
N6 C31 C33A 108.2(4) . . ?
C32A C31 C32 38.3(4) . . ?
N6 C31 C32 109.6(3) . . ?
C33A C31 C32 140.9(5) . . ?
C32A C31 C33 73.3(5) . . ?
N6 C31 C33 109.1(3) . . ?
C33A C31 C33 48.6(5) . . ?
C32 C31 C33 108.0(4) . . ?
C1S C1S C3S 139.8(11) 2 . ?
C1S C3S C2S 126.1(9) . . ?

loop_
_geom_bond_atom_site_label_1
_geom_bond_atom_site_label_2
_geom_bond_distance
_geom_bond_site_symmetry_2
_geom_bond_publ_flag
La1 N4 2.495(2) . ?
La1 N2 2.505(2) . ?
La1 N6 2.524(2) . ?
La1 N1 2.524(2) . ?
La1 N5 2.534(2) . ?
La1 N3 2.569(3) . ?
La1 C1 3.006(3) . ?
La1 C23 3.011(3) . ?
La1 C12 3.018(3) . ?
N1 C1 1.333(3) . ?
N1 C9 1.463(3) . ?
N2 C1 1.332(3) . ?
N2 C6 1.462(3) . ?
N3 C12 1.329(3) . ?
N3 C17 1.466(4) . ?
N4 C12 1.337(3) . ?
N4 C20 1.450(3) . ?
N5 C23 1.330(3) . ?
N5 C28 1.457(3) . ?
N6 C23 1.330(3) . ?
N6 C31 1.464(3) . ?
C1 C2 1.562(4) . ?
C2 C5 1.515(6) . ?
C2 C3 1.518(4) . ?
C2 C4 1.528(5) . ?
C6 C7 1.499(5) . ?
C6 C8 1.525(5) . ?
C9 C11 1.502(4) . ?
C9 C10 1.521(5) . ?
C12 C13 1.553(4) . ?
C13 C14 1.535(4) . ?
C13 C16 1.542(4) . ?
C13 C15 1.542(4) . ?
C17 C19 1.513(4) . ?
C17 C18 1.520(5) . ?
C20 C22 1.507(5) . ?
C20 C21 1.525(5) . ?
C23 C24 1.551(4) . ?
C24 C27A 1.423(10) . ?
C24 C25 1.442(5) . ?
C24 C26 1.468(6) . ?
C24 C27 1.707(7) . ?
C24 C26A 1.725(12) . ?
C32 C31 1.527(6) . ?
C33 C31 1.551(6) . ?
C33A C31 1.489(11) . ?
C32A C31 1.450(10) . ?
C28 C29 1.495(5) . ?
C28 C30 1.495(5) . ?
C1S C1S 1.276(11) 2 ?
C1S C3S 1.386(9) . ?
C2S C3S 1.447(10) . ?
